data_4330122
loop_
_publ_author_name
'Vadapalli Chandrasekhar'
'Sourav Das'
'Rajeev Yadav'
'Sakiat Hossain'
'Rashmi Parihar'
'Ganesh Subramaniam'
'Pratik Sen'

_publ_section_title
;
 Novel Chemosensor for the Visual Detection of Copper(II) in Aqueous
 Solution at the ppm Level
;
_journal_name_full 'Inorganic Chemistry'
_journal_page_first 8664
_journal_page_last 8666
_journal_paper_doi 10.1021/ic301399a
_journal_volume 51
_journal_year 2012
_chemical_formula_sum 'C25 H42 N2 O15 Zn2'
_chemical_formula_weight 741.39
_chemical_name_systematic
; 
 ? 
;
_space_group_IT_number 61
_symmetry_cell_setting orthorhombic
_symmetry_space_group_name_Hall '-P 2ac 2ab'
_symmetry_space_group_name_H-M 'P b c a'
_atom_sites_solution_hydrogens geom
_atom_sites_solution_primary direct
_atom_sites_solution_secondary difmap
_audit_creation_method SHELXL-97
_cell_angle_alpha 90.00
_cell_angle_beta 90.00
_cell_angle_gamma 90.00
_cell_formula_units_Z 8
_cell_length_a 16.342(3)
_cell_length_b 14.011(3)
_cell_length_c 26.379(5)
_cell_measurement_temperature 100(2)
_cell_volume 6040(2)
_computing_cell_refinement 'Bruker SMART'
_computing_data_collection 'Bruker SMART'
_computing_data_reduction 'Bruker SAINT'
_computing_molecular_graphics 'Bruker SHELXTL'
_computing_publication_material 'Bruker SHELXTL'
_computing_structure_refinement 'Bruker SHELXTL'
_computing_structure_solution 'Bruker SHELXTL'
_diffrn_ambient_temperature 100(2)
_diffrn_measured_fraction_theta_full 0.994
_diffrn_measured_fraction_theta_max 0.994
_diffrn_radiation_monochromator graphite
_diffrn_radiation_source 'fine-focus sealed tube'
_diffrn_radiation_type MoK\a
_diffrn_radiation_wavelength 0.71073
_diffrn_reflns_av_R_equivalents 0.0810
_diffrn_reflns_av_sigmaI/netI 0.0551
_diffrn_reflns_limit_h_max 16
_diffrn_reflns_limit_h_min -19
_diffrn_reflns_limit_k_max 16
_diffrn_reflns_limit_k_min -15
_diffrn_reflns_limit_l_max 31
_diffrn_reflns_limit_l_min -31
_diffrn_reflns_number 29274
_diffrn_reflns_theta_full 25.03
_diffrn_reflns_theta_max 25.03
_diffrn_reflns_theta_min 4.09
_exptl_absorpt_coefficient_mu 1.664
_exptl_absorpt_correction_T_max 1
_exptl_absorpt_correction_T_min 0.565008
_exptl_absorpt_correction_type empirical
_exptl_absorpt_process_details SADABS
_exptl_crystal_colour yellow
_exptl_crystal_density_diffrn 1.630
_exptl_crystal_description block
_exptl_crystal_F_000 3088
_exptl_crystal_size_max 0.084
_exptl_crystal_size_mid 0.063
_exptl_crystal_size_min 0.042
_refine_diff_density_max 1.618
_refine_diff_density_min -1.345
_refine_diff_density_rms 0.132
_refine_ls_extinction_method none
_refine_ls_goodness_of_fit_ref 1.045
_refine_ls_hydrogen_treatment mixed
_refine_ls_matrix_type full
_refine_ls_number_parameters 415
_refine_ls_number_reflns 5313
_refine_ls_number_restraints 10
_refine_ls_restrained_S_all 1.050
_refine_ls_R_factor_all 0.0689
_refine_ls_R_factor_gt 0.0523
_refine_ls_shift/su_max 0.001
_refine_ls_shift/su_mean 0.000
_refine_ls_structure_factor_coef Fsqd
_refine_ls_weighting_details 'calc w=1/[\s^2^(Fo^2^)+(0.0787P)^2^+10.9675P] where P=(Fo^2^+2Fc^2^)/3'
_refine_ls_weighting_scheme calc
_refine_ls_wR_factor_gt 0.1305
_refine_ls_wR_factor_ref 0.1446
_reflns_number_gt 4266
_reflns_number_total 5313
_reflns_threshold_expression >2sigma(I)
_cod_data_source_file ic301399a_si_002.cif
_cod_data_source_block 30decc
_cod_original_cell_volume 6040.1(19)
_cod_original_formula_sum 'C25 H42 N2 O15 Zn2 '
_cod_database_code 4330122

loop_
_symmetry_equiv_pos_as_xyz
'x, y, z'
'-x+1/2, -y, z+1/2'
'-x, y+1/2, -z+1/2'
'x+1/2, -y+1/2, -z'
'-x, -y, -z'
'x-1/2, y, -z-1/2'
'x, -y-1/2, z-1/2'
'-x-1/2, y-1/2, z'

loop_
_atom_site_label
_atom_site_type_symbol
_atom_site_fract_x
_atom_site_fract_y
_atom_site_fract_z
_atom_site_U_iso_or_equiv
_atom_site_adp_type
_atom_site_occupancy
_atom_site_symmetry_multiplicity
_atom_site_calc_flag
_atom_site_refinement_flags
Zn1 Zn 0.13307(3) 0.22543(3) 0.451323(17) 0.01826(17) Uani 1 1 d .
Zn2 Zn 0.18169(3) 0.28634(3) 0.563059(18) 0.01813(16) Uani 1 1 d .
N1 N 0.0386(2) 0.2700(2) 0.40777(12) 0.0177(8) Uani 1 1 d .
N2 N 0.1261(2) 0.3756(2) 0.61196(12) 0.0175(7) Uani 1 1 d .
O1 O 0.15768(19) 0.1477(2) 0.38339(11) 0.0256(7) Uani 1 1 d D
H1 H 0.1995(11) 0.131(4) 0.3649(10) 0.038 Uiso 1 1 d D
O2 O -0.09320(18) 0.1673(2) 0.35185(11) 0.0239(7) Uani 1 1 d .
H2 H -0.0865 0.1122 0.3399 0.036 Uiso 1 1 calc R
O3 O 0.0504(2) 0.4048(2) 0.32727(12) 0.0315(8) Uani 1 1 d .
H3 H 0.0831 0.4502 0.3226 0.047 Uiso 1 1 calc R
O4 O 0.09923(16) 0.3209(2) 0.50726(10) 0.0182(6) Uani 1 1 d .
O5 O 0.25883(19) 0.2646(2) 0.63115(11) 0.0226(7) Uani 1 1 d D
H5 H 0.3075(13) 0.289(3) 0.6294(14) 0.034 Uiso 1 1 d D
O6 O 0.0593(2) 0.3515(2) 0.71659(12) 0.0304(8) Uani 1 1 d .
H6 H 0.0120 0.3699 0.7089 0.046 Uiso 1 1 calc R
O7 O 0.1903(2) 0.5616(2) 0.63706(12) 0.0276(7) Uani 1 1 d .
H7 H 0.1936 0.5990 0.6618 0.041 Uiso 1 1 calc R
O8 O 0.10055(18) 0.1125(2) 0.49212(10) 0.0222(7) Uani 1 1 d .
O9 O 0.1545(2) 0.1497(2) 0.56794(11) 0.0260(7) Uani 1 1 d .
O10 O 0.24886(19) 0.2635(2) 0.44929(10) 0.0227(7) Uani 1 1 d .
O11 O 0.28392(18) 0.3137(2) 0.52691(11) 0.0234(7) Uani 1 1 d .
O12 O 0.0973(2) 0.5808(3) 0.29363(13) 0.0360(8) Uani 1 1 d .
O13 O 0.2233(2) 0.6008(3) 0.32036(15) 0.0520(11) Uani 1 1 d .
O14 O 0.0739(2) 0.5001(3) 0.19774(12) 0.0353(8) Uani 1 1 d .
H14 H 0.0847 0.5144 0.2279 0.053 Uiso 1 1 calc R
O15 O 0.2552(10) 0.3919(13) 0.2635(3) 0.287(9) Uani 1 1 d U
H15 H 0.2971 0.3790 0.2463 0.430 Uiso 1 1 calc R
C1 C 0.0865(3) 0.1453(3) 0.35171(16) 0.0216(9) Uani 1 1 d D
H1A H 0.0489 0.0946 0.3635 0.026 Uiso 1 1 calc R
H1B H 0.1026 0.1307 0.3164 0.026 Uiso 1 1 calc R
C2 C 0.0432(3) 0.2417(3) 0.35360(15) 0.0198(9) Uani 1 1 d .
C3 C -0.0397(3) 0.2327(3) 0.32646(16) 0.0221(9) Uani 1 1 d .
H3A H -0.0661 0.2962 0.3249 0.027 Uiso 1 1 calc R
H3B H -0.0306 0.2105 0.2913 0.027 Uiso 1 1 calc R
C4 C 0.0941(3) 0.3169(4) 0.32611(16) 0.0275(11) Uani 1 1 d .
H4A H 0.1478 0.3244 0.3430 0.033 Uiso 1 1 calc R
H4B H 0.1037 0.2971 0.2906 0.033 Uiso 1 1 calc R
C5 C -0.0218(3) 0.3198(3) 0.42384(15) 0.0177(9) Uani 1 1 d .
H5A H -0.0633 0.3341 0.3998 0.021 Uiso 1 1 calc R
C6 C -0.0340(3) 0.3569(3) 0.47479(15) 0.0188(9) Uani 1 1 d .
C7 C -0.1109(3) 0.3995(3) 0.48301(16) 0.0200(9) Uani 1 1 d .
H7A H -0.1497 0.3985 0.4562 0.024 Uiso 1 1 calc R
C8 C -0.1328(2) 0.4424(3) 0.52779(15) 0.0183(9) Uani 1 1 d .
C9 C -0.2155(3) 0.4865(3) 0.53605(16) 0.0225(9) Uani 1 1 d .
H9A H -0.2375 0.5087 0.5036 0.034 Uiso 1 1 calc R
H9B H -0.2105 0.5407 0.5593 0.034 Uiso 1 1 calc R
H9C H -0.2526 0.4389 0.5507 0.034 Uiso 1 1 calc R
C10 C -0.0738(3) 0.4455(3) 0.56569(15) 0.0187(9) Uani 1 1 d .
H10 H -0.0866 0.4767 0.5967 0.022 Uiso 1 1 calc R
C11 C 0.0040(3) 0.4043(3) 0.55992(15) 0.0178(9) Uani 1 1 d .
C12 C 0.0257(2) 0.3582(3) 0.51393(15) 0.0165(8) Uani 1 1 d .
C13 C 0.0569(3) 0.4162(3) 0.60387(15) 0.0187(9) Uani 1 1 d .
H13 H 0.0380 0.4587 0.6294 0.022 Uiso 1 1 calc R
C14 C 0.1709(3) 0.3967(3) 0.65958(15) 0.0186(9) Uani 1 1 d .
C15 C 0.2153(3) 0.3041(3) 0.67367(16) 0.0242(10) Uani 1 1 d D
H15A H 0.2544 0.3171 0.7015 0.029 Uiso 1 1 calc R
H15B H 0.1749 0.2569 0.6861 0.029 Uiso 1 1 calc R
C16 C 0.1167(3) 0.4244(3) 0.70472(15) 0.0244(10) Uani 1 1 d .
H16A H 0.1517 0.4367 0.7347 0.029 Uiso 1 1 calc R
H16B H 0.0870 0.4841 0.6967 0.029 Uiso 1 1 calc R
C17 C 0.2328(3) 0.4758(3) 0.64841(16) 0.0240(10) Uani 1 1 d .
H17A H 0.2686 0.4857 0.6782 0.029 Uiso 1 1 calc R
H17B H 0.2675 0.4573 0.6193 0.029 Uiso 1 1 calc R
C18 C 0.1130(3) 0.0970(3) 0.53873(16) 0.0213(9) Uani 1 1 d .
C19 C 0.0774(3) 0.0077(3) 0.56113(16) 0.0264(10) Uani 1 1 d .
H19A H 0.0237 -0.0048 0.5459 0.040 Uiso 1 1 calc R
H19B H 0.0711 0.0157 0.5978 0.040 Uiso 1 1 calc R
H19C H 0.1140 -0.0462 0.5543 0.040 Uiso 1 1 calc R
C20 C 0.2978(3) 0.2998(3) 0.48029(16) 0.0203(9) Uani 1 1 d .
C21 C 0.3797(3) 0.3338(4) 0.46032(18) 0.0270(10) Uani 1 1 d .
H21A H 0.4014 0.2868 0.4363 0.040 Uiso 1 1 calc R
H21B H 0.4180 0.3413 0.4886 0.040 Uiso 1 1 calc R
H21C H 0.3726 0.3953 0.4431 0.040 Uiso 1 1 calc R
C22 C 0.1536(3) 0.6304(4) 0.31409(18) 0.0329(11) Uani 1 1 d .
C23 C 0.1302(5) 0.7268(5) 0.3310(3) 0.077(2) Uani 1 1 d .
H23A H 0.1314 0.7706 0.3021 0.115 Uiso 1 1 calc R
H23B H 0.1689 0.7488 0.3569 0.115 Uiso 1 1 calc R
H23C H 0.0749 0.7250 0.3454 0.115 Uiso 1 1 calc R
C24 C 0.0198(4) 0.4213(4) 0.1969(2) 0.0415(13) Uani 1 1 d .
H24A H 0.0279 0.3852 0.1655 0.062 Uiso 1 1 calc R
H24B H -0.0368 0.4443 0.1985 0.062 Uiso 1 1 calc R
H24C H 0.0308 0.3800 0.2260 0.062 Uiso 1 1 calc R
C25 C 0.2788(7) 0.4241(7) 0.3119(4) 0.106(3) Uani 1 1 d .
H25A H 0.2535 0.4862 0.3187 0.159 Uiso 1 1 calc R
H25B H 0.3385 0.4304 0.3132 0.159 Uiso 1 1 calc R
H25C H 0.2609 0.3780 0.3375 0.159 Uiso 1 1 calc R

loop_
_atom_site_aniso_label
_atom_site_aniso_U_11
_atom_site_aniso_U_22
_atom_site_aniso_U_33
_atom_site_aniso_U_23
_atom_site_aniso_U_13
_atom_site_aniso_U_12
Zn1 0.0132(3) 0.0220(3) 0.0195(3) 0.00063(18) 0.00012(19) 0.0013(2)
Zn2 0.0135(3) 0.0201(3) 0.0208(3) 0.00058(19) -0.00111(19) 0.00076(19)
N1 0.0171(19) 0.0188(18) 0.0173(17) -0.0003(13) 0.0011(14) -0.0013(15)
N2 0.0142(19) 0.0207(18) 0.0177(17) 0.0013(14) -0.0009(14) -0.0027(15)
O1 0.0165(16) 0.0363(18) 0.0240(16) -0.0061(13) -0.0023(13) 0.0088(14)
O2 0.0146(17) 0.0263(17) 0.0308(17) -0.0053(13) 0.0029(13) -0.0012(13)
O3 0.035(2) 0.0261(17) 0.0337(18) 0.0016(14) 0.0057(15) -0.0027(15)
O4 0.0090(15) 0.0245(16) 0.0210(14) -0.0008(12) -0.0004(11) 0.0035(12)
O5 0.0144(16) 0.0278(17) 0.0256(15) -0.0018(12) -0.0031(13) 0.0017(13)
O6 0.0184(17) 0.045(2) 0.0274(16) 0.0072(14) 0.0048(14) -0.0030(15)
O7 0.0258(19) 0.0237(17) 0.0332(17) -0.0001(13) -0.0030(14) -0.0008(14)
O8 0.0185(17) 0.0261(16) 0.0220(15) 0.0023(12) -0.0007(12) -0.0011(13)
O9 0.0308(19) 0.0197(16) 0.0276(16) 0.0020(13) -0.0088(14) -0.0045(14)
O10 0.0139(16) 0.0255(16) 0.0288(16) -0.0042(12) 0.0004(13) 0.0022(13)
O11 0.0162(16) 0.0258(16) 0.0281(16) 0.0019(13) 0.0014(13) 0.0015(13)
O12 0.0211(19) 0.046(2) 0.0414(19) 0.0079(16) -0.0086(15) -0.0085(16)
O13 0.018(2) 0.078(3) 0.060(2) -0.028(2) -0.0067(17) 0.0035(19)
O14 0.035(2) 0.039(2) 0.0317(17) 0.0044(15) -0.0016(16) -0.0072(16)
O15 0.387(18) 0.383(18) 0.090(6) -0.002(8) 0.018(8) -0.280(16)
C1 0.016(2) 0.028(2) 0.021(2) -0.0038(17) -0.0008(17) 0.0014(18)
C2 0.013(2) 0.026(2) 0.020(2) -0.0017(17) 0.0019(17) 0.0001(18)
C3 0.019(2) 0.030(2) 0.018(2) -0.0009(17) -0.0031(18) 0.0028(19)
C4 0.025(3) 0.038(3) 0.020(2) -0.0024(19) 0.0015(19) -0.002(2)
C5 0.011(2) 0.024(2) 0.019(2) 0.0042(17) -0.0016(16) -0.0010(17)
C6 0.014(2) 0.022(2) 0.021(2) 0.0007(17) 0.0001(17) 0.0012(17)
C7 0.014(2) 0.021(2) 0.025(2) 0.0030(17) -0.0037(17) -0.0005(17)
C8 0.014(2) 0.018(2) 0.023(2) 0.0047(17) 0.0009(17) -0.0034(17)
C9 0.015(2) 0.024(2) 0.029(2) 0.0004(18) 0.0000(19) 0.0012(18)
C10 0.014(2) 0.020(2) 0.022(2) -0.0002(16) 0.0023(17) 0.0000(17)
C11 0.014(2) 0.020(2) 0.019(2) 0.0033(16) -0.0005(16) -0.0002(17)
C12 0.008(2) 0.019(2) 0.023(2) 0.0041(16) -0.0001(16) -0.0007(16)
C13 0.014(2) 0.019(2) 0.023(2) 0.0010(17) 0.0033(17) -0.0014(17)
C14 0.013(2) 0.025(2) 0.018(2) -0.0001(17) -0.0001(16) 0.0023(17)
C15 0.016(2) 0.031(2) 0.025(2) 0.0038(18) -0.0006(18) 0.0003(19)
C16 0.019(2) 0.038(3) 0.017(2) 0.0007(18) -0.0002(18) -0.005(2)
C17 0.017(2) 0.030(2) 0.025(2) -0.0014(18) -0.0047(18) -0.002(2)
C18 0.018(2) 0.021(2) 0.025(2) -0.0028(18) 0.0010(18) 0.0041(18)
C19 0.030(3) 0.024(2) 0.025(2) 0.0002(18) -0.003(2) -0.003(2)
C20 0.015(2) 0.016(2) 0.029(2) 0.0026(17) 0.0031(19) 0.0051(17)
C21 0.016(2) 0.032(3) 0.032(2) 0.001(2) 0.0031(19) -0.004(2)
C22 0.026(3) 0.044(3) 0.029(3) 0.001(2) -0.002(2) -0.006(2)
C23 0.085(6) 0.062(5) 0.083(5) -0.024(4) -0.034(5) 0.015(4)
C24 0.048(4) 0.037(3) 0.039(3) 0.006(2) -0.002(3) -0.012(3)
C25 0.139(10) 0.078(6) 0.100(7) 0.006(5) -0.038(7) -0.002(6)

loop_
_atom_type_symbol
_atom_type_description
_atom_type_scat_dispersion_real
_atom_type_scat_dispersion_imag
_atom_type_scat_source
C C 0.0033 0.0016 'International Tables Vol C Tables 4.2.6.8 and 6.1.1.4'
H H 0.0000 0.0000 'International Tables Vol C Tables 4.2.6.8 and 6.1.1.4'
N N 0.0061 0.0033 'International Tables Vol C Tables 4.2.6.8 and 6.1.1.4'
O O 0.0106 0.0060 'International Tables Vol C Tables 4.2.6.8 and 6.1.1.4'
Zn Zn 0.2839 1.4301 'International Tables Vol C Tables 4.2.6.8 and 6.1.1.4'

loop_
_geom_angle_atom_site_label_1
_geom_angle_atom_site_label_2
_geom_angle_atom_site_label_3
_geom_angle
O10 Zn1 O8 119.24(12)
O10 Zn1 N1 129.42(13)
O8 Zn1 N1 110.44(13)
O10 Zn1 O4 95.80(11)
O8 Zn1 O4 93.28(12)
N1 Zn1 O4 90.09(12)
O10 Zn1 O1 86.24(12)
O8 Zn1 O1 95.67(12)
N1 Zn1 O1 79.89(12)
O4 Zn1 O1 168.41(12)
O11 Zn2 O9 114.43(13)
O11 Zn2 N2 125.05(13)
O9 Zn2 N2 117.41(14)
O11 Zn2 O4 99.47(12)
O9 Zn2 O4 97.36(12)
N2 Zn2 O4 90.97(12)
O11 Zn2 O5 86.34(12)
O9 Zn2 O5 86.68(12)
N2 Zn2 O5 79.76(12)
O4 Zn2 O5 170.72(11)
C5 N1 C2 120.2(4)
C5 N1 Zn1 124.6(3)
C2 N1 Zn1 115.2(3)
C13 N2 C14 119.1(3)
C13 N2 Zn2 124.5(3)
C14 N2 Zn2 116.4(3)
C1 O1 Zn1 110.4(2)
C12 O4 Zn2 126.5(2)
C12 O4 Zn1 126.4(2)
Zn2 O4 Zn1 100.57(12)
C15 O5 Zn2 107.3(2)
C18 O8 Zn1 128.3(3)
C18 O9 Zn2 130.4(3)
C20 O10 Zn1 135.0(3)
C20 O11 Zn2 126.5(3)
O1 C1 C2 109.7(3)
N1 C2 C4 107.5(3)
N1 C2 C1 106.9(3)
C4 C2 C1 110.1(4)
N1 C2 C3 115.1(3)
C4 C2 C3 108.4(4)
C1 C2 C3 108.7(4)
O2 C3 C2 111.9(3)
O3 C4 C2 108.3(4)
N1 C5 C6 127.3(4)
C7 C6 C12 119.7(4)
C7 C6 C5 114.6(4)
C12 C6 C5 125.6(4)
C8 C7 C6 123.5(4)
C7 C8 C10 116.8(4)
C7 C8 C9 122.7(4)
C10 C8 C9 120.5(4)
C8 C10 C11 122.5(4)
C10 C11 C12 120.3(4)
C10 C11 C13 113.8(4)
C12 C11 C13 125.8(4)
O4 C12 C11 121.3(4)
O4 C12 C6 121.5(4)
C11 C12 C6 117.1(4)
N2 C13 C11 127.2(4)
N2 C14 C17 107.9(3)
N2 C14 C15 105.7(3)
C17 C14 C15 110.3(4)
N2 C14 C16 115.1(3)
C17 C14 C16 110.4(4)
C15 C14 C16 107.4(3)
O5 C15 C14 111.7(3)
O6 C16 C14 111.7(4)
O7 C17 C14 109.3(3)
O9 C18 O8 125.4(4)
O9 C18 C19 117.1(4)
O8 C18 C19 117.6(4)
O10 C20 O11 125.6(4)
O10 C20 C21 117.7(4)
O11 C20 C21 116.6(4)
O13 C22 O12 123.0(5)
O13 C22 C23 120.7(5)
O12 C22 C23 116.3(5)

loop_
_geom_bond_atom_site_label_1
_geom_bond_atom_site_label_2
_geom_bond_distance
Zn1 O10 1.967(3)
Zn1 O8 1.986(3)
Zn1 N1 2.023(3)
Zn1 O4 2.067(3)
Zn1 O1 2.135(3)
Zn2 O11 1.961(3)
Zn2 O9 1.969(3)
Zn2 N2 2.013(3)
Zn2 O4 2.054(3)
Zn2 O5 2.215(3)
N1 C5 1.282(5)
N1 C2 1.485(5)
N2 C13 1.285(5)
N2 C14 1.483(5)
O1 C1 1.433(5)
O2 C3 1.432(5)
O3 C4 1.423(6)
O4 C12 1.322(5)
O5 C15 1.439(5)
O6 C16 1.423(5)
O7 C17 1.419(5)
O8 C18 1.265(5)
O9 C18 1.264(5)
O10 C20 1.252(5)
O11 C20 1.265(5)
O12 C22 1.272(6)
O13 C22 1.225(6)
O14 C24 1.415(6)
O15 C25 1.409(11)
C1 C2 1.525(6)
C2 C4 1.525(6)
C2 C3 1.539(6)
C5 C6 1.455(6)
C6 C7 1.408(6)
C6 C12 1.421(6)
C7 C8 1.373(6)
C8 C10 1.389(6)
C8 C9 1.502(6)
C10 C11 1.406(6)
C11 C12 1.419(6)
C11 C13 1.455(6)
C14 C17 1.529(6)
C14 C15 1.533(6)
C14 C16 1.533(6)
C18 C19 1.502(6)
C20 C21 1.515(6)
C22 C23 1.472(8)
